data_4030813
loop_
_publ_author_name
'Jia-Cherng Horng'
'Fen-Ling Liao'
'Sue-Lein Wang'

_publ_section_title
;
 Hydrothermal synthesis and crystal structure of a layered cobalt(II)
 arsenate, KCo2(AsO4)(HAsO4)
;
_journal_name_full 'European Journal of Solid State and Inorganic Chemistry'
_journal_page_first 471
_journal_page_last 581
_journal_volume 33
_journal_year 1996
_chemical_formula_sum 'As2 Co2 H K O8'
_chemical_formula_weight 435.81
_space_group_IT_number 13
_symmetry_cell_setting monoclinic
_symmetry_Int_Tables_number 13
_symmetry_space_group_name_Hall '-P 2yc'
_symmetry_space_group_name_H-M 'P 1 2/c 1'
_cell_angle_alpha 90
_cell_angle_beta 97.53(3)
_cell_angle_gamma 90
_cell_formula_units_Z 4
_cell_length_a 8.787(3)
_cell_length_b 5.016(2)
_cell_length_c 15.606(6)
_cell_volume 681.9(4)
_diffrn_ambient_temperature 296
_diffrn_radiation_probe x-ray
_diffrn_radiation_type MoK\a
_diffrn_radiation_wavelength 0.71073
_exptl_absorpt_coefficient_mu 15.12
_exptl_crystal_density_diffrn 4.245
_refine_ls_number_parameters 120
_refine_ls_number_reflns 759
_refine_ls_R_factor_gt 0.0309
_refine_ls_wR_factor_gt 0.0334
_cod_data_source_file EJSSIC-1996-33-471-481.cif
_cod_data_source_block KCo2
_cod_original_sg_symbol_H-M 'P 2/c'
_cod_original_formula_sum 'H As2 Co2 K O8'
_cod_database_code 4030813

loop_
_symmetry_equiv_pos_site_id
_symmetry_equiv_pos_as_xyz
1 x,y,z
2 -x,y,1/2-z
3 -x,-y,-z
4 x,-y,1/2+z

loop_
_atom_site_label
_atom_site_type_symbol
_atom_site_thermal_displace_type
_atom_site_fract_x
_atom_site_fract_y
_atom_site_fract_z
_atom_site_occupancy
_atom_site_U_iso_or_equiv
As1 As Uiso 0.2757(2) 0.2677(3) 0.60970(10) 1.000 0.0066(5)
As2 As Uiso 0.2238(2) 0.2655(2) 0.38810(10) 1.000 0.0064(5)
Co1 Co Uiso 0.4149(3) 0.2443(4) -0.00570(10) 1.000 0.0083(7)
Co2 Co Uiso 0.9175(3) 0.2429(4) 0.49980(10) 1.000 0.0078(7)
O1 O Uiso 0.3005(12) 0.283(2) 0.7175(5) 1.000 0.021(3)
O2 O Uiso 0.4247(7) 0.0906(13) 0.5800(5) 1.000 0.010(2)
O3 O Uiso 0.1100(7) 0.1003(13) 0.5779(5) 1.000 0.010(2)
O4 O Uiso 0.2692(7) 0.5849(12) 0.5720(4) 1.000 0.007(2)
O5 O Uiso 0.2000(10) 0.2971(18) 0.2778(5) 1.000 0.012(2)
O6 O Uiso 0.2257(7) -0.0617(12) 0.4163(5) 1.000 0.010(2)
O7 O Uiso 0.3954(7) 0.4072(14) 0.4234(5) 1.000 0.011(2)
O8 O Uiso 0.0703(7) 0.4180(13) 0.4219(5) 1.000 0.011(2)
K1 K Uiso 0.50000 0.1546(7) 0.25000 1.000 0.0170(10)
K2 K Uiso 0.00000 0.1661(13) 0.75000 1.000 0.033(2)
H5 H Uiso 0.23760 0.37010 0.24580 1.000 0.0500

loop_
_atom_type_symbol
_atom_type_description
_atom_type_scat_dispersion_real
_atom_type_scat_dispersion_imag
_atom_type_scat_source
As As 0.0499 2.0058 ' International Tables Vol C Tables 4.2.6.8 and 6.1.1.4'
Co Co 0.3494 0.9721 ' International Tables Vol C Tables 4.2.6.8 and 6.1.1.4'
H H 0.0000 0.0000 ' International Tables Vol C Tables 4.2.6.8 and 6.1.1.4'
K K 0.2009 0.2494 ' International Tables Vol C Tables 4.2.6.8 and 6.1.1.4'
O O 0.0106 0.0060 ' International Tables Vol C Tables 4.2.6.8 and 6.1.1.4'

loop_
_geom_angle_atom_site_label_1
_geom_angle_atom_site_label_2
_geom_angle_atom_site_label_3
_geom_angle
_geom_angle_site_symmetry_1
_geom_angle_site_symmetry_3
_geom_angle_publ_flag
O1 As1 O2 107.2(5) . . yes
O1 As1 O3 108.1(5) . . yes
O1 As1 O4 107.5(4) . . yes
O2 As1 O3 108.9(3) . . yes
O2 As1 O4 112.9(3) . . yes
O3 As1 O4 112.0(3) . . yes
O5 As2 O6 110.2(4) . . yes
O5 As2 O7 105.9(4) . . yes
O5 As2 O8 105.9(4) . . yes
O6 As2 O7 110.1(3) . . yes
O6 As2 O8 109.7(3) . . yes
O7 As2 O8 114.9(3) . . yes
O2 Co1 O7 86.8(3) 2_655 2_655 yes
O2 Co1 O2 94.7(3) 2_655 4_554 yes
O2 Co1 O6 93.3(3) 2_655 4_554 yes
O2 Co1 O4 175.7(3) 2_655 4_564 yes
O2 Co1 O7 91.7(3) 2_655 4_564 yes
O2 Co1 O7 87.7(3) 4_554 2_655 yes
O6 Co1 O7 176.8(3) 4_554 2_655 yes
O4 Co1 O7 89.0(3) 4_564 2_655 yes
O7 Co1 O7 90.1(3) 2_655 4_564 yes
O2 Co1 O6 89.1(3) 4_554 4_554 yes
O2 Co1 O4 86.3(3) 4_554 4_564 yes
O2 Co1 O7 173.1(3) 4_554 4_564 yes
O4 Co1 O6 90.9(3) 4_564 4_554 yes
O6 Co1 O7 93.1(3) 4_554 4_564 yes
O4 Co1 O7 87.1(3) 4_564 4_564 yes
O3 Co2 O8 87.2(3) 1_655 1_655 yes
O3 Co2 O3 94.6(3) 1_655 3_656 yes
O3 Co2 O6 89.6(3) 1_655 3_656 yes
O3 Co2 O4 175.0(3) 1_655 3_666 yes
O3 Co2 O8 87.8(3) 1_655 3_666 yes
O3 Co2 O8 92.4(3) 3_656 1_655 yes
O6 Co2 O8 176.8(3) 3_656 1_655 yes
O4 Co2 O8 91.9(3) 3_666 1_655 yes
O8 Co2 O8 90.6(3) 1_655 3_666 yes
O3 Co2 O6 88.4(3) 3_656 3_656 yes
O3 Co2 O4 90.4(3) 3_656 3_666 yes
O3 Co2 O8 176.3(3) 3_656 3_666 yes
O4 Co2 O6 91.2(3) 3_666 3_656 yes
O6 Co2 O8 88.7(3) 3_656 3_666 yes
O4 Co2 O8 87.3(3) 3_666 3_666 yes
As1 O2 Co1 124.1(4) . 2_655 yes
As1 O2 Co1 127.7(4) . 4_555 yes
Co1 O2 Co1 85.3(3) 2_655 4_555 yes
As1 O3 Co2 127.0(4) . 1_455 yes
As1 O3 Co2 127.1(4) . 3_656 yes
Co2 O3 Co2 85.4(3) 1_455 3_656 yes
As1 O4 Co2 125.0(3) . 3_666 yes
As1 O4 Co1 126.8(4) . 4_565 yes
Co1 O4 Co2 91.0(3) 4_565 3_666 yes
As2 O6 Co2 125.7(4) . 3_656 yes
As2 O6 Co1 122.9(4) . 4_555 yes
Co1 O6 Co2 86.9(3) 4_555 3_656 yes
As2 O7 Co1 129.0(4) . 2_655 yes
As2 O7 Co1 122.6(4) . 4_565 yes
Co1 O7 Co1 89.9(3) 2_655 4_565 yes
As2 O8 Co2 125.6(4) . 1_455 yes
As2 O8 Co2 124.6(4) . 3_666 yes
Co2 O8 Co2 89.4(3) 1_455 3_666 yes
As2 O5 H5 136.00 . . no

loop_
_geom_bond_atom_site_label_1
_geom_bond_atom_site_label_2
_geom_bond_distance
_geom_bond_site_symmetry_2
_geom_bond_publ_flag
As1 O1 1.670(8) . yes
As1 O2 1.696(7) . yes
As1 O3 1.698(7) . yes
As1 O4 1.695(6) . yes
As2 O5 1.714(8) . yes
As2 O6 1.699(6) . yes
As2 O7 1.693(7) . yes
As2 O8 1.694(7) . yes
Co1 O2 2.087(7) 2_655 yes
Co1 O7 2.130(7) 2_655 yes
Co1 O2 2.142(7) 4_554 yes
Co1 O6 2.134(7) 4_554 yes
Co1 O4 2.062(7) 4_564 yes
Co1 O7 2.064(8) 4_564 yes
Co2 O3 2.078(7) 1_655 yes
Co2 O8 2.117(7) 1_655 yes
Co2 O3 2.101(7) 3_656 yes
Co2 O6 2.134(7) 3_656 yes
Co2 O4 2.052(7) 3_666 yes
Co2 O8 2.089(7) 3_666 yes
O5 H5 0.7300 . no

loop_
_geom_hbond_atom_site_label_D
_geom_hbond_atom_site_label_H
_geom_hbond_atom_site_label_A
_geom_hbond_distance_DH
_geom_hbond_distance_HA
_geom_hbond_distance_DA
_geom_hbond_angle_DHA
_geom_hbond_site_symmetry_A
_geom_hbond_publ_flag
O5 H5 O1 0.7300 1.9000 2.514(13) 142.00 4_564 yes

loop_
_geom_torsion_atom_site_label_1
_geom_torsion_atom_site_label_2
_geom_torsion_atom_site_label_3
_geom_torsion_atom_site_label_4
_geom_torsion
_geom_torsion_site_symmetry_4
_geom_torsion_publ_flag
O1 As1 O2 Co1 -117.8(5) 2_655 no
O1 As1 O2 Co1 128.8(5) 4_555 no
O3 As1 O2 Co1 125.5(5) 2_655 no
O3 As1 O2 Co1 12.0(6) 4_555 no
O4 As1 O2 Co1 0.4(6) 2_655 no
O4 As1 O2 Co1 -113.0(5) 4_555 no
O1 As1 O3 Co2 119.8(6) 1_455 no
O1 As1 O3 Co2 -123.8(6) 3_656 no
O2 As1 O3 Co2 -124.1(5) 1_455 no
O2 As1 O3 Co2 -7.6(6) 3_656 no
O4 As1 O3 Co2 1.5(6) 1_455 no
O4 As1 O3 Co2 118.0(5) 3_656 no
O1 As1 O4 Co2 -116.4(5) 3_666 no
O1 As1 O4 Co1 120.2(5) 4_565 no
O2 As1 O4 Co2 125.5(4) 3_666 no
O2 As1 O4 Co1 2.2(6) 4_565 no
O3 As1 O4 Co2 2.2(5) 3_666 no
O3 As1 O4 Co1 -121.2(4) 4_565 no
O5 As2 O6 Co2 -126.2(5) 3_656 no
O5 As2 O6 Co1 121.2(5) 4_555 no
O7 As2 O6 Co2 117.4(5) 3_656 no
O7 As2 O6 Co1 4.8(6) 4_555 no
O8 As2 O6 Co2 -10.0(6) 3_656 no
O8 As2 O6 Co1 -122.6(4) 4_555 no
O5 As2 O7 Co1 -127.2(5) 2_655 no
O5 As2 O7 Co1 112.0(5) 4_565 no
O6 As2 O7 Co1 -8.0(6) 2_655 no
O6 As2 O7 Co1 -128.9(5) 4_565 no
O8 As2 O7 Co1 116.4(5) 2_655 no
O8 As2 O7 Co1 -4.5(6) 4_565 no
O5 As2 O8 Co2 125.4(5) 1_455 no
O5 As2 O8 Co2 -116.0(5) 3_666 no
O6 As2 O8 Co2 6.5(6) 1_455 no
O6 As2 O8 Co2 125.1(5) 3_666 no
O7 As2 O8 Co2 -118.1(5) 1_455 no
O7 As2 O8 Co2 0.5(6) 3_666 no
